data_4124118
loop_
_publ_author_name
'Zicovich-Wilson, C.M.'
'San-Roman, M.L.'
'Camblor, M.A.'
'Pascale, F.'
'Durand-Niconoff, J.S.'

_publ_section_title
;
 Structure, vibrational analysis, and insights into host-guest
 interactions in as-synthesized pure silica ITQ-12 zeolite by periodic
 B3LYP calculations
;
_journal_name_full 'Journal of the American Chemical Society'
_journal_page_first 11512
_journal_page_last 11523
_journal_volume 129
_journal_year 2007
_chemical_formula_sum 'O2 Si'
_chemical_name_systematic 'Si O2'
_space_group_IT_number 1
_symmetry_space_group_name_Hall 'P 1'
_symmetry_space_group_name_H-M 'P 1'
_cell_angle_alpha 81.02271
_cell_angle_beta 98.20141
_cell_angle_gamma 68.48608
_cell_formula_units_Z 12
_cell_length_a 9.208837
_cell_length_b 9.174551
_cell_length_c 8.984374
_cell_volume 680.826
_citation_journal_id_ASTM JACSAT
_cod_data_source_file Zicovich-Wilson_JACSAT_2007_1340.cif
_cod_data_source_block O2Si1
_cod_original_cell_volume 680.8264
_cod_original_formula_sum 'O2 Si1'
_cod_database_code 4124118

loop_
_symmetry_equiv_pos_as_xyz
x,y,z

loop_
_atom_site_label
_atom_site_type_symbol
_atom_site_fract_x
_atom_site_fract_y
_atom_site_fract_z
_atom_site_occupancy
_atom_site_U_iso_or_equiv
O20 O-2 -0.07436 -0.19077 -0.30092 1 0.0
Si1 Si+4 -0.10883 -0.39205 0.11926 1 0.0
Si12 Si+4 0.00905 0.19152 -0.29308 1 0.0
Si3 Si+4 0.09905 -0.30892 -0.32374 1 0.0
O7 O-2 -0.03243 -0.47351 -0.014 1 0.0
Si9 Si+4 -0.28655 0.09636 0.33768 1 0.0
O13 O-2 0.48272 -0.16558 -0.2014 1 0.0
Si10 Si+4 -0.07699 0.29827 0.35206 1 0.0
O17 O-2 -0.10377 0.0969 -0.25067 1 0.0
Si5 Si+4 0.01208 -0.20149 0.31921 1 0.0
O23 O-2 -0.06465 0.30684 -0.46661 1 0.0
O11 O-2 0.25732 0.29381 0.03976 1 0.0
O9 O-2 0.23609 -0.24565 -0.26336 1 0.0
O24 O-2 -0.21108 0.22934 0.29836 1 0.0
O21 O-2 0.18936 0.06306 -0.28465 1 0.0
Si7 Si+4 -0.41046 -0.10024 -0.09048 1 0.0
O12 O-2 0.14587 -0.48983 -0.2252 1 0.0
O14 O-2 0.12026 -0.10315 0.27053 1 0.0
O8 O-2 0.47487 0.03544 -0.01512 1 0.0
O5 O-2 0.08996 -0.31234 0.4942 1 0.0
O4 O-2 0.09635 0.18146 0.32714 1 0.0
O10 O-2 -0.28536 -0.25212 0.04398 1 0.0
O2 O-2 0.34411 0.00364 0.22384 1 0.0
O6 O-2 0.32003 -0.09123 -0.49064 1 0.0
O3 O-2 -0.17041 -0.07595 0.30978 1 0.0
Si4 Si+4 0.30653 -0.10965 -0.31008 1 0.0
O22 O-2 -0.30524 0.07489 -0.48306 1 0.0
O1 O-2 0.00881 -0.31585 0.19899 1 0.0
O15 O-2 -0.46101 0.15908 0.22476 1 0.0
Si6 Si+4 0.21957 -0.00161 0.33304 1 0.0
Si8 Si+4 0.09738 0.40678 -0.0911 1 0.0
O16 O-2 -0.13033 0.47816 0.24988 1 0.0
Si2 Si+4 0.40452 0.12182 0.11813 1 0.0
O18 O-2 -0.31821 -0.01547 -0.19178 1 0.0
Si11 Si+4 -0.20019 -0.00921 -0.3071 1 0.0
O19 O-2 0.01446 0.29862 -0.16688 1 0.0
